data_7062436
loop_
_publ_author_name
'Hao, Liqiang'
'Wu, Gaorong'
'Wang, Yangyang'
'Xu, Xiaobo'
'Ji, Yafei'

_publ_section_title
;
 Synthesis of 1,4-benzoxazine derivatives from \a-aminocarbonyls under
 transition-metal-free conditions
;
_journal_issue 20
_journal_name_full 'New Journal of Chemistry'
_journal_page_first 9527
_journal_page_last 9531
_journal_paper_doi 10.1039/D3NJ00957B
_journal_volume 47
_journal_year 2023
_chemical_formula_sum 'C24 H21 N O3'
_chemical_formula_weight 371.42
_space_group_crystal_system triclinic
_space_group_IT_number 2
_space_group_name_Hall '-P 1'
_space_group_name_H-M_alt 'P -1'
_atom_sites_solution_hydrogens mixed
_audit_update_record
;
2022-09-14 deposited with the CCDC.	2023-03-30 downloaded from the CCDC.
;
_cell_angle_alpha 79.749(3)
_cell_angle_beta 89.873(3)
_cell_angle_gamma 74.604(3)
_cell_formula_units_Z 2
_cell_length_a 6.0236(4)
_cell_length_b 9.6327(7)
_cell_length_c 17.0316(12)
_cell_measurement_reflns_used 7364
_cell_measurement_temperature 200.(2)
_cell_measurement_theta_max 68.2926
_cell_measurement_theta_min 4.8445
_cell_volume 936.50(11)
_computing_cell_refinement 'SAINT V8.40B (Bruker AXS LLC, 2019)'
_computing_data_reduction 'SAINT V8.40B (Bruker AXS LLC, 2019)'
_computing_molecular_graphics 'shelXle (C.B. Huebschle, rev 1328)'
_computing_structure_refinement 'SHELXL-2019/1 (Sheldrick, 2019)'
_computing_structure_solution 'XT, VERSION 2018/2'
_diffrn_ambient_temperature 200.(2)
_diffrn_detector_area_resol_mean 7.3910
_diffrn_measured_fraction_theta_full 0.974
_diffrn_measured_fraction_theta_max 0.974
_diffrn_measurement_device Bruker
_diffrn_measurement_device_type D8
_diffrn_measurement_method 'phi and omi'
_diffrn_radiation_type 'Cu K\a'
_diffrn_radiation_wavelength 1.54178
_diffrn_reflns_av_R_equivalents 0.0415
_diffrn_reflns_av_unetI/netI 0.0369
_diffrn_reflns_limit_h_max 7
_diffrn_reflns_limit_h_min -7
_diffrn_reflns_limit_k_max 11
_diffrn_reflns_limit_k_min -11
_diffrn_reflns_limit_l_max 15
_diffrn_reflns_limit_l_min -20
_diffrn_reflns_number 11105
_diffrn_reflns_theta_full 67.68
_diffrn_reflns_theta_max 68.33
_diffrn_reflns_theta_min 4.84
_exptl_absorpt_coefficient_mu 0.695
_exptl_absorpt_correction_type multi-scan
_exptl_absorpt_process_details
;
Krause, L., Herbst-Irmer, R., Sheldrick, G. M., Stalke, D. (2015).
"Comparison of silver and molybdenum microfocus X-ray sources for
single-crystal structure determination"
J. Appl. Cryst. 48, 3-10.
doi:10.1107/S1600576714022985
;
_exptl_crystal_density_diffrn 1.317
_exptl_crystal_density_method 'not measured'
_exptl_crystal_F_000 392
_refine_diff_density_max 0.331
_refine_diff_density_min -0.228
_refine_ls_extinction_coef 0.0274(19)
_refine_ls_extinction_method 'SHELXL-2019/1 (Sheldrick 2019)'
_refine_ls_goodness_of_fit_ref 1.064
_refine_ls_hydrogen_treatment mixed
_refine_ls_matrix_type full
_refine_ls_number_parameters 260
_refine_ls_number_reflns 3350
_refine_ls_number_restraints 0
_refine_ls_restrained_S_all 1.064
_refine_ls_R_factor_all 0.0708
_refine_ls_R_factor_gt 0.0639
_refine_ls_shift/su_max 0.000
_refine_ls_shift/su_mean 0.000
_refine_ls_structure_factor_coef Fsqd
_refine_ls_weighting_details 'w=1/[\s^2^(Fo^2^)+(0.0275P)^2^+2.4185P] where P=(Fo^2^+2Fc^2^)/3'
_refine_ls_weighting_scheme calc
_refine_ls_wR_factor_gt 0.1732
_refine_ls_wR_factor_ref 0.1761
_reflns_Friedel_coverage 0.000
_reflns_number_gt 2957
_reflns_number_total 3350
_reflns_threshold_expression 'I > 2\s(I)'
_cod_data_source_file d3nj00957b2.cif
_cod_data_source_block RS039_280_1
_cod_depositor_comments
;
The following automatic conversions were performed:

data item '_exptl_absorpt_correction_type' value 'Multi-Scan' was
changed to 'multi-scan' in accordance with the
/home/data/users/saulius/crontab/automatic-downloads/rss-feeds/RSC/lib/dictionaries/cif_core.dic
dictionary named 'cif_core.dic' version 2.4.2 last updated on
2011-04-26.

Automatic conversion script
Id: cif_fix_values 8170 2020-07-09 18:12:32Z antanas 

 Adding full bibliography for 7062436.cif.
;
_cod_database_code 7062436

loop_
_space_group_symop_operation_xyz
'x, y, z'
'-x, -y, -z'

loop_
_atom_site_type_symbol
_atom_site_label
_atom_site_fract_x
_atom_site_fract_y
_atom_site_fract_z
_atom_site_U_iso_or_equiv
_atom_site_adp_type
_atom_site_calc_flag
_atom_site_refinement_flags_adp
_atom_site_refinement_flags_occupancy
_atom_site_refinement_flags_posn
_atom_site_occupancy
_atom_site_disorder_assembly
_atom_site_disorder_group
O O001 0.7349(4) 0.5126(2) 0.42064(12) 0.0290(5) Uani d . . . 1 . .
O O002 0.0277(4) 0.4288(2) 0.30165(13) 0.0309(5) Uani d . . . 1 . .
H H002 -0.042(6) 0.468(3) 0.344(2) 0.046000 Uiso calc U . R 1 . .
O O003 0.0108(3) 0.6578(2) 0.23720(12) 0.0299(5) Uani d . . . 1 . .
N N004 0.4278(4) 0.6451(3) 0.30466(15) 0.0268(6) Uani d . . . 1 . .
H H1 0.549(6) 0.644(4) 0.336(2) 0.040000 Uiso d U . . 1 . .
C C005 0.2722(5) 0.4484(3) 0.19454(17) 0.0251(6) Uani d . . . 1 . .
C C006 0.1664(5) 0.5132(3) 0.26583(17) 0.0255(6) Uani d . . . 1 . .
C C007 0.4404(5) 0.4135(3) 0.38662(16) 0.0257(6) Uani d . . . 1 . .
H H007 0.369522 0.335694 0.398999 0.031000 Uiso calc U . R 1 . .
C C008 0.6380(5) 0.4099(3) 0.43400(17) 0.0256(6) Uani d . . . 1 . .
C C009 0.1196(5) 0.7641(3) 0.20731(18) 0.0287(7) Uani d . . . 1 . .
C C00A 0.5064(5) 0.3952(3) 0.18773(19) 0.0315(7) Uani d . . . 1 . .
H H00A 0.610862 0.399491 0.228362 0.038000 Uiso calc U . R 1 . .
C C00B 0.3495(5) 0.5253(3) 0.32394(17) 0.0249(6) Uani d . . . 1 . .
C C00C 0.3306(5) 0.7600(3) 0.24217(17) 0.0273(7) Uani d . . . 1 . .
C C00D 0.1238(6) 0.4417(4) 0.13427(19) 0.0341(7) Uani d . . . 1 . .
H H00D -0.037875 0.478865 0.137924 0.041000 Uiso calc U . R 1 . .
C C00E 0.4437(6) 0.3285(3) 0.06070(19) 0.0347(8) Uani d . . . 1 . .
C C00F 0.7438(5) 0.2817(3) 0.49735(17) 0.0265(6) Uani d . . . 1 . .
C C00G 0.9530(5) 0.2749(3) 0.53421(18) 0.0309(7) Uani d . . . 1 . .
H H00G 1.023888 0.352143 0.518956 0.037000 Uiso calc U . R 1 . .
C C00H 0.4340(6) 0.8714(3) 0.2165(2) 0.0346(7) Uani d . . . 1 . .
H H00H 0.577221 0.869511 0.240559 0.042000 Uiso calc U . R 1 . .
C C00I 1.0588(6) 0.1570(3) 0.59276(19) 0.0336(7) Uani d . . . 1 . .
H H00I 1.201217 0.155316 0.617277 0.040000 Uiso calc U . R 1 . .
C C00J 0.2088(6) 0.3815(4) 0.06866(19) 0.0369(8) Uani d . . . 1 . .
H H00J 0.104114 0.376391 0.028327 0.044000 Uiso calc U . R 1 . .
C C00K 0.6444(6) 0.1661(3) 0.52185(19) 0.0326(7) Uani d . . . 1 . .
H H00K 0.501176 0.168172 0.497792 0.039000 Uiso calc U . R 1 . .
C C00L 0.5900(6) 0.3352(4) 0.1211(2) 0.0355(8) Uani d . . . 1 . .
H H00L 0.751573 0.298152 0.117388 0.043000 Uiso calc U . R 1 . .
C C00M 0.7526(6) 0.0490(4) 0.58073(19) 0.0360(8) Uani d . . . 1 . .
H H00M 0.681291 -0.027779 0.596852 0.043000 Uiso calc U . R 1 . .
C C00N 0.0144(6) 0.8772(4) 0.14597(19) 0.0350(8) Uani d . . . 1 . .
H H00N -0.128138 0.878890 0.121534 0.042000 Uiso calc U . R 1 . .
C C00O 0.9636(6) 0.0412(3) 0.61686(18) 0.0336(7) Uani d . . . 1 . .
C C00P 0.3273(6) 0.9857(4) 0.1556(2) 0.0402(8) Uani d . . . 1 . .
H H00P 0.397403 1.062513 0.137849 0.048000 Uiso calc U . R 1 . .
C C00Q 0.1191(6) 0.9882(4) 0.1205(2) 0.0398(8) Uani d . . . 1 . .
H H00Q 0.047198 1.066617 0.078676 0.048000 Uiso calc U . R 1 . .
C C00R 1.0833(7) -0.0874(4) 0.6804(2) 0.0439(9) Uani d . . . 1 . .
H H00B 1.025991 -0.171956 0.675857 0.066000 Uiso calc U . R 1 . .
H H00C 1.051786 -0.061946 0.733292 0.066000 Uiso calc U . R 1 . .
H H00E 1.249834 -0.111821 0.673350 0.066000 Uiso calc U . R 1 . .
C C00S 0.5343(8) 0.2642(4) -0.0113(2) 0.0512(10) Uani d . . . 1 . .
H H00F 0.404785 0.269097 -0.047419 0.077000 Uiso calc U . R 1 . .
H H00O 0.634692 0.319884 -0.039287 0.077000 Uiso calc U . R 1 . .
H H00R 0.622266 0.161732 0.005861 0.077000 Uiso calc U . R 1 . .

loop_
_atom_site_aniso_label
_atom_site_aniso_U_11
_atom_site_aniso_U_22
_atom_site_aniso_U_33
_atom_site_aniso_U_12
_atom_site_aniso_U_13
_atom_site_aniso_U_23
O001 0.0352(12) 0.0267(11) 0.0275(11) -0.0138(9) -0.0002(9) -0.0032(8)
O002 0.0297(12) 0.0358(12) 0.0309(12) -0.0155(10) 0.0064(9) -0.0059(9)
O003 0.0245(11) 0.0285(11) 0.0344(12) -0.0037(9) 0.0019(8) -0.0048(9)
N004 0.0297(14) 0.0255(13) 0.0253(13) -0.0090(11) -0.0009(10) -0.0030(10)
C005 0.0266(15) 0.0233(14) 0.0243(15) -0.0060(12) 0.0004(11) -0.0025(11)
C006 0.0240(15) 0.0255(15) 0.0262(15) -0.0062(12) 0.0029(11) -0.0029(11)
C007 0.0297(16) 0.0271(15) 0.0218(14) -0.0103(12) 0.0032(11) -0.0042(11)
C008 0.0295(15) 0.0276(15) 0.0226(14) -0.0092(13) 0.0075(11) -0.0099(12)
C009 0.0308(16) 0.0272(15) 0.0267(15) -0.0041(13) 0.0068(12) -0.0069(12)
C00A 0.0286(16) 0.0352(17) 0.0317(17) -0.0075(13) 0.0014(12) -0.0105(13)
C00B 0.0257(15) 0.0267(15) 0.0246(15) -0.0090(12) 0.0062(11) -0.0081(12)
C00C 0.0314(16) 0.0246(15) 0.0236(15) -0.0039(12) 0.0045(12) -0.0043(12)
C00D 0.0299(17) 0.0357(18) 0.0344(17) -0.0039(14) -0.0026(13) -0.0081(14)
C00E 0.048(2) 0.0278(16) 0.0289(17) -0.0096(15) 0.0072(14) -0.0070(13)
C00F 0.0295(16) 0.0291(16) 0.0218(14) -0.0073(13) 0.0024(11) -0.0076(12)
C00G 0.0325(17) 0.0315(16) 0.0306(16) -0.0118(14) 0.0004(13) -0.0054(13)
C00H 0.0377(18) 0.0305(17) 0.0363(18) -0.0107(14) 0.0067(14) -0.0057(13)
C00I 0.0335(17) 0.0342(17) 0.0317(17) -0.0074(14) -0.0032(13) -0.0053(13)
C00J 0.044(2) 0.0354(18) 0.0291(17) -0.0067(15) -0.0088(14) -0.0074(13)
C00K 0.0364(18) 0.0347(17) 0.0290(16) -0.0150(14) -0.0023(13) -0.0035(13)
C00L 0.0307(17) 0.0372(18) 0.0403(19) -0.0074(14) 0.0077(14) -0.0147(14)
C00M 0.048(2) 0.0284(16) 0.0336(17) -0.0160(15) -0.0017(14) -0.0017(13)
C00N 0.0340(18) 0.0330(17) 0.0321(17) 0.0013(14) 0.0017(13) -0.0061(13)
C00O 0.0423(19) 0.0302(17) 0.0264(16) -0.0037(14) 0.0021(13) -0.0097(13)
C00P 0.048(2) 0.0260(17) 0.043(2) -0.0076(15) 0.0110(16) 0.0010(14)
C00Q 0.046(2) 0.0285(17) 0.0349(18) 0.0026(15) 0.0073(15) 0.0009(14)
C00R 0.057(2) 0.0324(18) 0.0342(19) -0.0010(16) -0.0047(16) -0.0016(14)
C00S 0.069(3) 0.052(2) 0.037(2) -0.014(2) 0.0119(18) -0.0196(17)

loop_
_atom_type_symbol
_atom_type_description
_atom_type_scat_dispersion_real
_atom_type_scat_dispersion_imag
_atom_type_scat_source
C C 0.0181 0.0091 'International Tables Vol C Tables 4.2.6.8 and 6.1.1.4'
H H 0.0000 0.0000 'International Tables Vol C Tables 4.2.6.8 and 6.1.1.4'
N N 0.0311 0.0180 'International Tables Vol C Tables 4.2.6.8 and 6.1.1.4'
O O 0.0492 0.0322 'International Tables Vol C Tables 4.2.6.8 and 6.1.1.4'

loop_
_geom_angle_atom_site_label_1
_geom_angle_atom_site_label_2
_geom_angle_atom_site_label_3
_geom_angle_site_symmetry_1
_geom_angle_site_symmetry_3
_geom_angle
_geom_angle_publ_flag
C009 O003 C006 . . 114.5(2) ?
C00B N004 C00C . . 123.1(3) ?
C00A C005 C00D . . 118.8(3) ?
C00A C005 C006 . . 123.4(3) ?
C00D C005 C006 . . 117.8(3) ?
O002 C006 O003 . . 105.3(2) ?
O002 C006 C00B . . 112.5(2) ?
O003 C006 C00B . . 109.6(2) ?
O002 C006 C005 . . 108.0(2) ?
O003 C006 C005 . . 109.2(2) ?
C00B C006 C005 . . 112.0(2) ?
C00B C007 C008 . . 122.4(3) ?
O001 C008 C007 . . 120.9(3) ?
O001 C008 C00F . . 117.9(3) ?
C007 C008 C00F . . 121.1(3) ?
O003 C009 C00N . . 120.2(3) ?
O003 C009 C00C . . 119.3(3) ?
C00N C009 C00C . . 120.4(3) ?
C005 C00A C00L . . 120.0(3) ?
N004 C00B C007 . . 123.5(3) ?
N004 C00B C006 . . 115.3(3) ?
C007 C00B C006 . . 120.9(3) ?
C00H C00C C009 . . 119.9(3) ?
C00H C00C N004 . . 121.7(3) ?
C009 C00C N004 . . 118.3(3) ?
C005 C00D C00J . . 120.6(3) ?
C00L C00E C00J . . 117.7(3) ?
C00L C00E C00S . . 121.5(3) ?
C00J C00E C00S . . 120.8(3) ?
C00G C00F C00K . . 117.9(3) ?
C00G C00F C008 . . 118.6(3) ?
C00K C00F C008 . . 123.4(3) ?
C00I C00G C00F . . 120.6(3) ?
C00C C00H C00P . . 119.6(3) ?
C00G C00I C00O . . 122.0(3) ?
C00D C00J C00E . . 121.3(3) ?
C00M C00K C00F . . 120.7(3) ?
C00E C00L C00A . . 121.6(3) ?
C00K C00M C00O . . 121.4(3) ?
C009 C00N C00Q . . 119.3(3) ?
C00I C00O C00M . . 117.3(3) ?
C00I C00O C00R . . 121.2(3) ?
C00M C00O C00R . . 121.5(3) ?
C00Q C00P C00H . . 120.2(3) ?
C00P C00Q C00N . . 120.6(3) ?

loop_
_geom_bond_atom_site_label_1
_geom_bond_atom_site_label_2
_geom_bond_site_symmetry_2
_geom_bond_distance
_geom_bond_publ_flag
O001 C008 . 1.264(3) ?
O002 C006 . 1.383(3) ?
O003 C009 . 1.381(4) ?
O003 C006 . 1.457(3) ?
N004 C00B . 1.348(4) ?
N004 C00C . 1.393(4) ?
C005 C00A . 1.379(4) ?
C005 C00D . 1.384(4) ?
C005 C006 . 1.525(4) ?
C006 C00B . 1.524(4) ?
C007 C00B . 1.371(4) ?
C007 C008 . 1.428(4) ?
C008 C00F . 1.486(4) ?
C009 C00N . 1.383(4) ?
C009 C00C . 1.392(4) ?
C00A C00L . 1.397(4) ?
C00C C00H . 1.385(4) ?
C00D C00J . 1.385(5) ?
C00E C00L . 1.377(5) ?
C00E C00J . 1.386(5) ?
C00E C00S . 1.508(4) ?
C00F C00G . 1.390(4) ?
C00F C00K . 1.399(4) ?
C00G C00I . 1.380(4) ?
C00H C00P . 1.387(5) ?
C00I C00O . 1.385(5) ?
C00K C00M . 1.383(4) ?
C00M C00O . 1.391(5) ?
C00N C00Q . 1.385(5) ?
C00O C00R . 1.509(4) ?
C00P C00Q . 1.383(5) ?

loop_
_geom_torsion_atom_site_label_1
_geom_torsion_atom_site_label_2
_geom_torsion_atom_site_label_3
_geom_torsion_atom_site_label_4
_geom_torsion_site_symmetry_1
_geom_torsion_site_symmetry_2
_geom_torsion_site_symmetry_3
_geom_torsion_site_symmetry_4
_geom_torsion
_geom_torsion_publ_flag
C009 O003 C006 O002 . . . . 172.9(2) ?
C009 O003 C006 C00B . . . . 51.7(3) ?
C009 O003 C006 C005 . . . . -71.3(3) ?
C00A C005 C006 O002 . . . . -119.1(3) ?
C00D C005 C006 O002 . . . . 60.3(3) ?
C00A C005 C006 O003 . . . . 126.9(3) ?
C00D C005 C006 O003 . . . . -53.7(3) ?
C00A C005 C006 C00B . . . . 5.4(4) ?
C00D C005 C006 C00B . . . . -175.2(3) ?
C00B C007 C008 O001 . . . . 1.4(4) ?
C00B C007 C008 C00F . . . . -175.0(3) ?
C006 O003 C009 C00N . . . . 148.1(3) ?
C006 O003 C009 C00C . . . . -35.0(4) ?
C00D C005 C00A C00L . . . . -0.4(5) ?
C006 C005 C00A C00L . . . . 178.9(3) ?
C00C N004 C00B C007 . . . . -178.3(3) ?
C00C N004 C00B C006 . . . . 7.9(4) ?
C008 C007 C00B N004 . . . . -4.4(4) ?
C008 C007 C00B C006 . . . . 169.2(3) ?
O002 C006 C00B N004 . . . . -155.1(2) ?
O003 C006 C00B N004 . . . . -38.3(3) ?
C005 C006 C00B N004 . . . . 83.0(3) ?
O002 C006 C00B C007 . . . . 30.9(4) ?
O003 C006 C00B C007 . . . . 147.7(3) ?
C005 C006 C00B C007 . . . . -91.1(3) ?
O003 C009 C00C C00H . . . . -175.5(3) ?
C00N C009 C00C C00H . . . . 1.4(4) ?
O003 C009 C00C N004 . . . . 2.1(4) ?
C00N C009 C00C N004 . . . . 178.9(3) ?
C00B N004 C00C C00H . . . . -170.7(3) ?
C00B N004 C00C C009 . . . . 11.8(4) ?
C00A C005 C00D C00J . . . . 0.7(5) ?
C006 C005 C00D C00J . . . . -178.7(3) ?
O001 C008 C00F C00G . . . . -5.2(4) ?
C007 C008 C00F C00G . . . . 171.4(3) ?
O001 C008 C00F C00K . . . . 175.2(3) ?
C007 C008 C00F C00K . . . . -8.3(4) ?
C00K C00F C00G C00I . . . . 0.4(5) ?
C008 C00F C00G C00I . . . . -179.3(3) ?
C009 C00C C00H C00P . . . . -0.7(5) ?
N004 C00C C00H C00P . . . . -178.2(3) ?
C00F C00G C00I C00O . . . . 0.4(5) ?
C005 C00D C00J C00E . . . . -1.1(5) ?
C00L C00E C00J C00D . . . . 1.2(5) ?
C00S C00E C00J C00D . . . . -179.5(3) ?
C00G C00F C00K C00M . . . . -0.2(5) ?
C008 C00F C00K C00M . . . . 179.4(3) ?
C00J C00E C00L C00A . . . . -1.0(5) ?
C00S C00E C00L C00A . . . . 179.8(3) ?
C005 C00A C00L C00E . . . . 0.6(5) ?
C00F C00K C00M C00O . . . . -0.6(5) ?
O003 C009 C00N C00Q . . . . 175.6(3) ?
C00C C009 C00N C00Q . . . . -1.2(5) ?
C00G C00I C00O C00M . . . . -1.3(5) ?
C00G C00I C00O C00R . . . . 179.4(3) ?
C00K C00M C00O C00I . . . . 1.4(5) ?
C00K C00M C00O C00R . . . . -179.2(3) ?
C00C C00H C00P C00Q . . . . -0.1(5) ?
C00H C00P C00Q C00N . . . . 0.2(5) ?
C009 C00N C00Q C00P . . . . 0.4(5) ?
